data_8105854
loop_
_publ_author_name
'Tan, Nianyuan'
'Wu, Shuisheng'
'Huiqiong, Yang'
'Lan, Donghui'
'Au, Chak-Tong'
'Yi, Bing'

_publ_section_title
;
 Crystal structure of
 (2-bromobenzyl)((1-bromonaphthalen-2-yl)methyl)sulfane, C18H14Br2S
;
_journal_issue 4
_journal_name_full 'Zeitschrift f\"ur Kristallographie - New Crystal Structures'
_journal_page_first 795
_journal_page_last 796
_journal_paper_doi 10.1515/ncrs-2019-0119
_journal_volume 234
_journal_year 2019
_chemical_formula_sum 'C18 H14 Br2 S'
_chemical_formula_weight 422.17
_chemical_melting_point 360
_chemical_name_systematic
;
 (2-bromobenzyl)((1-bromonaphthalen-2-yl)methyl)sulfane
;
_space_group_crystal_system triclinic
_space_group_IT_number 2
_space_group_name_Hall '-P 1'
_space_group_name_H-M_alt 'P -1'
_atom_sites_solution_hydrogens geom
_atom_sites_solution_primary direct
_cell_angle_alpha 76.328(3)
_cell_angle_beta 84.313(3)
_cell_angle_gamma 81.952(3)
_cell_formula_units_Z 2
_cell_length_a 7.1658(10)
_cell_length_b 7.6868(11)
_cell_length_c 14.971(2)
_cell_measurement_reflns_used 1886
_cell_measurement_temperature 296(2)
_cell_measurement_theta_max 52.166
_cell_measurement_theta_min 5.577
_cell_volume 791.51(19)
_computing_cell_refinement 'Bruker SMART'
_computing_data_collection 'Bruker SMART'
_computing_data_reduction 'Bruker SAINT'
_computing_molecular_graphics 'Olex2 (Dolomanov et al., 2009)'
_computing_publication_material 'Olex2 (Dolomanov et al., 2009)'
_computing_structure_refinement 'SHELXL (Sheldrick, 2015)'
_computing_structure_solution 'ShelXT (Sheldrick, 2015)'
_diffrn_ambient_temperature 296.15
_diffrn_measured_fraction_theta_full 0.992
_diffrn_measured_fraction_theta_max 0.989
_diffrn_measurement_device_type 'Bruker APEX-II CCD'
_diffrn_measurement_method 'phi and omega scans'
_diffrn_radiation_monochromator graphite
_diffrn_radiation_type MoK\a
_diffrn_radiation_wavelength 0.71073
_diffrn_reflns_av_R_equivalents 0.0295
_diffrn_reflns_av_unetI/netI 0.0535
_diffrn_reflns_Laue_measured_fraction_full 0.992
_diffrn_reflns_Laue_measured_fraction_max 0.989
_diffrn_reflns_limit_h_max 8
_diffrn_reflns_limit_h_min -8
_diffrn_reflns_limit_k_max 9
_diffrn_reflns_limit_k_min -8
_diffrn_reflns_limit_l_max 18
_diffrn_reflns_limit_l_min -18
_diffrn_reflns_number 4745
_diffrn_reflns_point_group_measured_fraction_full 0.992
_diffrn_reflns_point_group_measured_fraction_max 0.989
_diffrn_reflns_theta_full 25.242
_diffrn_reflns_theta_max 25.997
_diffrn_reflns_theta_min 2.747
_diffrn_source 'fine-focus sealed tube'
_exptl_absorpt_coefficient_mu 5.243
_exptl_absorpt_correction_T_max 1.00000
_exptl_absorpt_correction_T_min 0.08976
_exptl_absorpt_correction_type empirical
_exptl_absorpt_process_details sadabs
_exptl_crystal_colour colorless
_exptl_crystal_density_diffrn 1.771
_exptl_crystal_density_method 'not measured'
_exptl_crystal_description prismatic
_exptl_crystal_F_000 416
_exptl_crystal_size_max 0.276
_exptl_crystal_size_mid 0.212
_exptl_crystal_size_min 0.167
_refine_diff_density_max 0.900
_refine_diff_density_min -0.654
_refine_diff_density_rms 0.101
_refine_ls_extinction_coef .
_refine_ls_extinction_method none
_refine_ls_goodness_of_fit_ref 1.065
_refine_ls_hydrogen_treatment constr
_refine_ls_matrix_type full
_refine_ls_number_parameters 190
_refine_ls_number_reflns 3073
_refine_ls_number_restraints 0
_refine_ls_restrained_S_all 1.065
_refine_ls_R_factor_all 0.0555
_refine_ls_R_factor_gt 0.0436
_refine_ls_shift/su_max 0.000
_refine_ls_shift/su_mean 0.000
_refine_ls_structure_factor_coef Fsqd
_refine_ls_weighting_details 'w=1/[\s^2^(Fo^2^)+(0.0673P)^2^+0.1404P] where P=(Fo^2^+2Fc^2^)/3'
_refine_ls_weighting_scheme calc
_refine_ls_wR_factor_gt 0.1171
_refine_ls_wR_factor_ref 0.1237
_reflns_Friedel_coverage 0.000
_reflns_Friedel_fraction_full .
_reflns_Friedel_fraction_max .
_reflns_number_gt 2452
_reflns_number_total 3073
_reflns_threshold_expression 'I > 2\s(I)'
_cod_data_source_file suppl_ncrs-2019-0119_suppl.cif
_cod_data_source_block cd
_cod_database_code 8105854
_shelx_space_group_comment
;
The symmetry employed for this shelxl refinement is uniquely defined
by the following loop, which should always be used as a source of
symmetry information in preference to the above space-group names.
They are only intended as comments.
;

loop_
_space_group_symop_operation_xyz
'x, y, z'
'-x, -y, -z'

loop_
_atom_site_label
_atom_site_type_symbol
_atom_site_fract_x
_atom_site_fract_y
_atom_site_fract_z
_atom_site_U_iso_or_equiv
_atom_site_adp_type
_atom_site_occupancy
_atom_site_site_symmetry_order
_atom_site_calc_flag
_atom_site_refinement_flags_posn
_atom_site_refinement_flags_adp
_atom_site_refinement_flags_occupancy
_atom_site_disorder_assembly
_atom_site_disorder_group
Br1 Br -0.28526(7) 0.69476(6) 0.94958(3) 0.06198(19) Uani 1 1 d . . . . .
Br2 Br 0.72489(7) 0.73202(7) 0.68654(3) 0.06452(19) Uani 1 1 d . . . . .
S1 S 0.19380(15) 0.68900(13) 0.80588(7) 0.0508(3) Uani 1 1 d . . . . .
C1 C -0.2055(5) 0.9277(5) 0.9053(2) 0.0428(8) Uani 1 1 d . . . . .
C2 C -0.3432(6) 1.0735(5) 0.8915(3) 0.0503(10) Uani 1 1 d . . . . .
H2 H -0.470105 1.056329 0.902675 0.060 Uiso 1 1 calc R U . . .
C3 C -0.2923(7) 1.2448(6) 0.8610(3) 0.0575(11) Uani 1 1 d . . . . .
H3 H -0.384673 1.343727 0.850233 0.069 Uiso 1 1 calc R U . . .
C4 C -0.1029(7) 1.2695(6) 0.8463(3) 0.0559(11) Uani 1 1 d . . . . .
H4 H -0.067528 1.384980 0.826199 0.067 Uiso 1 1 calc R U . . .
C5 C 0.0329(6) 1.1217(6) 0.8618(3) 0.0503(10) Uani 1 1 d . . . . .
H5 H 0.159803 1.139402 0.852551 0.060 Uiso 1 1 calc R U . . .
C6 C -0.0148(5) 0.9465(5) 0.8909(2) 0.0404(8) Uani 1 1 d . . . . .
C7 C 0.1381(6) 0.7895(6) 0.9052(3) 0.0485(9) Uani 1 1 d . . . . .
H7A H 0.099003 0.697911 0.957681 0.058 Uiso 1 1 calc R U . . .
H7B H 0.251509 0.829467 0.919876 0.058 Uiso 1 1 calc R U . . .
C8 C 0.2951(7) 0.8737(5) 0.7258(3) 0.0599(12) Uani 1 1 d . . . . .
H8A H 0.204136 0.981259 0.718446 0.072 Uiso 1 1 calc R U . . .
H8B H 0.406137 0.898562 0.750423 0.072 Uiso 1 1 calc R U . . .
C9 C 0.3484(5) 0.8291(5) 0.6341(3) 0.0435(9) Uani 1 1 d . . . . .
C10 C 0.2055(6) 0.8515(5) 0.5728(3) 0.0541(10) Uani 1 1 d . . . . .
H10 H 0.082264 0.890909 0.591329 0.065 Uiso 1 1 calc R U . . .
C11 C 0.2421(6) 0.8176(5) 0.4879(3) 0.0536(10) Uani 1 1 d . . . . .
H11 H 0.144289 0.834683 0.449119 0.064 Uiso 1 1 calc R U . . .
C12 C 0.4262(5) 0.7569(5) 0.4575(3) 0.0433(8) Uani 1 1 d . . . . .
C13 C 0.4683(7) 0.7190(6) 0.3696(3) 0.0582(11) Uani 1 1 d . . . . .
H13 H 0.371381 0.734370 0.330439 0.070 Uiso 1 1 calc R U . . .
C14 C 0.6436(8) 0.6615(6) 0.3410(3) 0.0657(13) Uani 1 1 d . . . . .
H14 H 0.667161 0.636337 0.282819 0.079 Uiso 1 1 calc R U . . .
C15 C 0.7914(7) 0.6394(6) 0.3982(3) 0.0667(14) Uani 1 1 d . . . . .
H15 H 0.913557 0.601349 0.377540 0.080 Uiso 1 1 calc R U . . .
C16 C 0.7578(6) 0.6732(5) 0.4847(3) 0.0527(10) Uani 1 1 d . . . . .
H16 H 0.857257 0.656004 0.522605 0.063 Uiso 1 1 calc R U . . .
C17 C 0.5746(5) 0.7337(4) 0.5168(2) 0.0384(8) Uani 1 1 d . . . . .
C18 C 0.5271(5) 0.7692(5) 0.6050(2) 0.0397(8) Uani 1 1 d . . . . .

loop_
_atom_site_aniso_label
_atom_site_aniso_U_11
_atom_site_aniso_U_22
_atom_site_aniso_U_33
_atom_site_aniso_U_23
_atom_site_aniso_U_13
_atom_site_aniso_U_12
Br1 0.0642(3) 0.0516(3) 0.0702(3) -0.0144(2) 0.0088(2) -0.0155(2)
Br2 0.0636(3) 0.0801(4) 0.0467(3) -0.0025(2) -0.0148(2) -0.0104(2)
S1 0.0595(6) 0.0401(5) 0.0502(6) -0.0116(4) 0.0144(5) -0.0070(4)
C1 0.055(2) 0.046(2) 0.0308(18) -0.0131(16) -0.0009(16) -0.0084(17)
C2 0.049(2) 0.058(3) 0.046(2) -0.0204(19) -0.0023(17) 0.0011(19)
C3 0.070(3) 0.052(2) 0.049(2) -0.018(2) -0.009(2) 0.008(2)
C4 0.077(3) 0.044(2) 0.048(2) -0.0166(19) 0.003(2) -0.007(2)
C5 0.054(2) 0.060(3) 0.041(2) -0.0184(19) 0.0040(17) -0.0141(19)
C6 0.049(2) 0.046(2) 0.0280(17) -0.0133(15) -0.0017(15) -0.0035(16)
C7 0.046(2) 0.059(2) 0.039(2) -0.0118(18) -0.0009(16) -0.0015(18)
C8 0.078(3) 0.041(2) 0.060(3) -0.018(2) 0.028(2) -0.018(2)
C9 0.047(2) 0.0313(18) 0.049(2) -0.0065(16) 0.0084(16) -0.0058(15)
C10 0.041(2) 0.044(2) 0.072(3) -0.007(2) 0.0093(19) -0.0057(17)
C11 0.043(2) 0.048(2) 0.068(3) -0.004(2) -0.0112(19) -0.0076(18)
C12 0.054(2) 0.0336(18) 0.041(2) -0.0025(15) -0.0030(16) -0.0115(16)
C13 0.085(3) 0.051(2) 0.042(2) -0.0068(19) -0.006(2) -0.023(2)
C14 0.103(4) 0.050(2) 0.044(2) -0.015(2) 0.018(3) -0.020(3)
C15 0.076(3) 0.050(2) 0.062(3) -0.009(2) 0.031(3) 0.002(2)
C16 0.049(2) 0.049(2) 0.054(3) -0.0076(19) 0.0084(19) 0.0002(18)
C17 0.044(2) 0.0289(17) 0.0385(19) -0.0016(14) 0.0026(15) -0.0064(14)
C18 0.044(2) 0.0331(18) 0.0386(19) -0.0004(15) -0.0021(15) -0.0063(15)

loop_
_atom_type_symbol
_atom_type_description
_atom_type_scat_dispersion_real
_atom_type_scat_dispersion_imag
_atom_type_scat_source
C C 0.0033 0.0016 'International Tables Vol C Tables 4.2.6.8 and 6.1.1.4'
H H 0.0000 0.0000 'International Tables Vol C Tables 4.2.6.8 and 6.1.1.4'
S S 0.1246 0.1234 'International Tables Vol C Tables 4.2.6.8 and 6.1.1.4'
Br Br -0.2901 2.4595 'International Tables Vol C Tables 4.2.6.8 and 6.1.1.4'

loop_
_geom_angle_atom_site_label_1
_geom_angle_atom_site_label_2
_geom_angle_atom_site_label_3
_geom_angle
_geom_angle_site_symmetry_1
_geom_angle_site_symmetry_3
C8 S1 C7 99.49(19) . .
C2 C1 C6 122.3(4) . .
C2 C1 Br1 117.6(3) . .
C6 C1 Br1 120.1(3) . .
C3 C2 C1 119.7(4) . .
C3 C2 H2 120.2 . .
C1 C2 H2 120.2 . .
C2 C3 C4 119.8(4) . .
C2 C3 H3 120.1 . .
C4 C3 H3 120.1 . .
C5 C4 C3 119.6(4) . .
C5 C4 H4 120.2 . .
C3 C4 H4 120.2 . .
C4 C5 C6 121.8(4) . .
C4 C5 H5 119.1 . .
C6 C5 H5 119.1 . .
C1 C6 C5 116.8(4) . .
C1 C6 C7 123.3(4) . .
C5 C6 C7 119.9(4) . .
C6 C7 S1 113.7(3) . .
C6 C7 H7A 108.8 . .
S1 C7 H7A 108.8 . .
C6 C7 H7B 108.8 . .
S1 C7 H7B 108.8 . .
H7A C7 H7B 107.7 . .
C9 C8 S1 111.0(3) . .
C9 C8 H8A 109.4 . .
S1 C8 H8A 109.4 . .
C9 C8 H8B 109.4 . .
S1 C8 H8B 109.4 . .
H8A C8 H8B 108.0 . .
C18 C9 C10 117.4(4) . .
C18 C9 C8 124.5(4) . .
C10 C9 C8 118.1(4) . .
C11 C10 C9 122.0(4) . .
C11 C10 H10 119.0 . .
C9 C10 H10 119.0 . .
C10 C11 C12 120.8(4) . .
C10 C11 H11 119.6 . .
C12 C11 H11 119.6 . .
C11 C12 C13 122.0(4) . .
C11 C12 C17 119.1(4) . .
C13 C12 C17 118.8(4) . .
C14 C13 C12 121.8(4) . .
C14 C13 H13 119.1 . .
C12 C13 H13 119.1 . .
C13 C14 C15 120.0(4) . .
C13 C14 H14 120.0 . .
C15 C14 H14 120.0 . .
C16 C15 C14 120.5(4) . .
C16 C15 H15 119.7 . .
C14 C15 H15 119.7 . .
C15 C16 C17 120.7(4) . .
C15 C16 H16 119.6 . .
C17 C16 H16 119.6 . .
C16 C17 C18 124.5(4) . .
C16 C17 C12 118.1(4) . .
C18 C17 C12 117.4(3) . .
C9 C18 C17 123.3(3) . .
C9 C18 Br2 119.0(3) . .
C17 C18 Br2 117.7(3) . .

loop_
_geom_bond_atom_site_label_1
_geom_bond_atom_site_label_2
_geom_bond_distance
_geom_bond_site_symmetry_2
Br1 C1 1.903(4) .
Br2 C18 1.910(4) .
S1 C8 1.814(4) .
S1 C7 1.818(4) .
C1 C2 1.376(5) .
C1 C6 1.385(5) .
C2 C3 1.376(6) .
C2 H2 0.9300 .
C3 C4 1.385(6) .
C3 H3 0.9300 .
C4 C5 1.379(6) .
C4 H4 0.9300 .
C5 C6 1.394(6) .
C5 H5 0.9300 .
C6 C7 1.502(5) .
C7 H7A 0.9700 .
C7 H7B 0.9700 .
C8 C9 1.492(5) .
C8 H8A 0.9700 .
C8 H8B 0.9700 .
C9 C18 1.364(5) .
C9 C10 1.408(6) .
C10 C11 1.350(6) .
C10 H10 0.9300 .
C11 C12 1.405(6) .
C11 H11 0.9300 .
C12 C13 1.410(6) .
C12 C17 1.417(5) .
C13 C14 1.336(7) .
C13 H13 0.9300 .
C14 C15 1.394(7) .
C14 H14 0.9300 .
C15 C16 1.373(6) .
C15 H15 0.9300 .
C16 C17 1.407(5) .
C16 H16 0.9300 .
C17 C18 1.411(5) .

loop_
_geom_torsion_atom_site_label_1
_geom_torsion_atom_site_label_2
_geom_torsion_atom_site_label_3
_geom_torsion_atom_site_label_4
_geom_torsion
_geom_torsion_site_symmetry_1
_geom_torsion_site_symmetry_2
_geom_torsion_site_symmetry_3
_geom_torsion_site_symmetry_4
C6 C1 C2 C3 1.0(6) . . . .
Br1 C1 C2 C3 178.9(3) . . . .
C1 C2 C3 C4 -1.4(6) . . . .
C2 C3 C4 C5 0.5(6) . . . .
C3 C4 C5 C6 0.8(6) . . . .
C2 C1 C6 C5 0.2(5) . . . .
Br1 C1 C6 C5 -177.6(3) . . . .
C2 C1 C6 C7 -179.8(3) . . . .
Br1 C1 C6 C7 2.4(5) . . . .
C4 C5 C6 C1 -1.1(6) . . . .
C4 C5 C6 C7 178.9(3) . . . .
C1 C6 C7 S1 85.1(4) . . . .
C5 C6 C7 S1 -94.9(4) . . . .
C8 S1 C7 C6 67.0(3) . . . .
C7 S1 C8 C9 -177.8(3) . . . .
S1 C8 C9 C18 -99.2(4) . . . .
S1 C8 C9 C10 81.4(4) . . . .
C18 C9 C10 C11 -0.7(6) . . . .
C8 C9 C10 C11 178.7(4) . . . .
C9 C10 C11 C12 0.4(6) . . . .
C10 C11 C12 C13 179.5(4) . . . .
C10 C11 C12 C17 -0.8(6) . . . .
C11 C12 C13 C14 179.9(4) . . . .
C17 C12 C13 C14 0.2(6) . . . .
C12 C13 C14 C15 -0.7(7) . . . .
C13 C14 C15 C16 1.1(7) . . . .
C14 C15 C16 C17 -1.1(6) . . . .
C15 C16 C17 C18 179.0(4) . . . .
C15 C16 C17 C12 0.6(6) . . . .
C11 C12 C17 C16 -179.8(3) . . . .
C13 C12 C17 C16 -0.1(5) . . . .
C11 C12 C17 C18 1.6(5) . . . .
C13 C12 C17 C18 -178.7(3) . . . .
C10 C9 C18 C17 1.6(5) . . . .
C8 C9 C18 C17 -177.9(3) . . . .
C10 C9 C18 Br2 -178.8(3) . . . .
C8 C9 C18 Br2 1.8(5) . . . .
C16 C17 C18 C9 179.5(4) . . . .
C12 C17 C18 C9 -2.0(5) . . . .
C16 C17 C18 Br2 -0.2(5) . . . .
C12 C17 C18 Br2 178.3(2) . . . .
